data_4033592
loop_
_publ_author_name
'Kattamuri, Padmanabha V.'
'Bhakta, Urmibhusan'
'Siriwongsup, Surached'
'Kwon, Doo-Hyun'
'Alemany, Lawrence B.'
'Yousufuddin, Muhammed'
'Ess, Daniel H.'
'K\"urti, L\'aszl\'o'

_publ_section_title
;
 Synthesis of Structurally Diverse 3-, 4-, 5-, and 6-Membered Heterocycles
 from Diisopropyl Iminomalonates and Soft C-Nucleophiles.
;
_journal_issue 11
_journal_name_full 'The Journal of organic chemistry'
_journal_page_first 7066
_journal_page_last 7099
_journal_paper_doi 10.1021/acs.joc.9b00681
_journal_volume 84
_journal_year 2019
_chemical_formula_moiety 'C23 H27 N O5'
_chemical_formula_sum 'C23 H27 N O5'
_chemical_formula_weight 397.45
_space_group_crystal_system triclinic
_space_group_IT_number 2
_space_group_name_Hall '-P 1'
_space_group_name_H-M_alt 'P -1'
_symmetry_space_group_name_Hall '-P 1'
_symmetry_space_group_name_H-M 'P -1'
_atom_sites_solution_hydrogens geom
_audit_creation_method SHELXL-2014/7
_cell_angle_alpha 90.577(4)
_cell_angle_beta 98.878(4)
_cell_angle_gamma 99.787(5)
_cell_formula_units_Z 4
_cell_length_a 11.035(3)
_cell_length_b 12.177(3)
_cell_length_c 17.248(4)
_cell_measurement_reflns_used 2449
_cell_measurement_temperature 293(2)
_cell_measurement_theta_max 20.56
_cell_measurement_theta_min 2.50
_cell_volume 2255.0(10)
_computing_cell_refinement 'Bruker SAINT'
_computing_data_collection 'Bruker APEX3'
_computing_data_reduction 'Bruker SAINT'
_computing_molecular_graphics 'Bruker SHELXTL'
_computing_publication_material 'Bruker SHELXTL'
_computing_structure_refinement 'SHELXL-2014/7 (Sheldrick, 2014)'
_computing_structure_solution 'SHELXS-97 (Sheldrick 2008)'
_diffrn_ambient_temperature 293(2)
_diffrn_measured_fraction_theta_full 1.000
_diffrn_measured_fraction_theta_max 1.000
_diffrn_measurement_device_type 'Bruker D8 Quest'
_diffrn_measurement_method '\f and \w scans'
_diffrn_radiation_type MoK\a
_diffrn_radiation_wavelength 0.71073
_diffrn_reflns_av_R_equivalents 0.1490
_diffrn_reflns_av_unetI/netI 0.1486
_diffrn_reflns_Laue_measured_fraction_full 1.000
_diffrn_reflns_Laue_measured_fraction_max 1.000
_diffrn_reflns_limit_h_max 13
_diffrn_reflns_limit_h_min -13
_diffrn_reflns_limit_k_max 14
_diffrn_reflns_limit_k_min -14
_diffrn_reflns_limit_l_max 20
_diffrn_reflns_limit_l_min -20
_diffrn_reflns_number 21605
_diffrn_reflns_point_group_measured_fraction_full 1.000
_diffrn_reflns_point_group_measured_fraction_max 1.000
_diffrn_reflns_theta_full 25.000
_diffrn_reflns_theta_max 25.027
_diffrn_reflns_theta_min 1.196
_exptl_absorpt_coefficient_mu 0.082
_exptl_absorpt_correction_type none
_exptl_crystal_colour colorless
_exptl_crystal_density_diffrn 1.171
_exptl_crystal_description prism
_exptl_crystal_F_000 848
_exptl_crystal_size_max 0.05
_exptl_crystal_size_mid 0.02
_exptl_crystal_size_min 0.02
_refine_diff_density_max 0.467
_refine_diff_density_min -0.378
_refine_diff_density_rms 0.117
_refine_ls_extinction_method none
_refine_ls_goodness_of_fit_ref 1.077
_refine_ls_hydrogen_treatment constr
_refine_ls_matrix_type full
_refine_ls_number_parameters 531
_refine_ls_number_reflns 7969
_refine_ls_number_restraints 36
_refine_ls_restrained_S_all 1.100
_refine_ls_R_factor_all 0.2125
_refine_ls_R_factor_gt 0.0873
_refine_ls_shift/su_max 0.000
_refine_ls_shift/su_mean 0.000
_refine_ls_structure_factor_coef Fsqd
_refine_ls_weighting_details 'w=1/[\s^2^(Fo^2^)+(0.1240P)^2^+0.1745P] where P=(Fo^2^+2Fc^2^)/3'
_refine_ls_weighting_scheme calc
_refine_ls_wR_factor_gt 0.2050
_refine_ls_wR_factor_ref 0.2837
_reflns_Friedel_coverage 0.000
_reflns_number_gt 3546
_reflns_number_total 7969
_reflns_threshold_expression 'I > 2\s(I)'
_cod_data_source_file jo9b00681_si_001.cif
_cod_data_source_block pvkv26
_cod_depositor_comments 'Adding full bibliography for 4033592.cif.'
_cod_original_cell_volume 2254.9(9)
_cod_database_code 4033592
_shelx_shelxl_version_number 2014/7
_shelx_space_group_comment
; 
The symmetry employed for this shelxl refinement is uniquely defined 
by the following loop, which should always be used as a source of 
symmetry information in preference to the above space-group names. 
They are only intended as comments. 
;

loop_
_space_group_symop_operation_xyz
'x, y, z'
'-x, -y, -z'

loop_
_atom_site_label
_atom_site_type_symbol
_atom_site_fract_x
_atom_site_fract_y
_atom_site_fract_z
_atom_site_U_iso_or_equiv
_atom_site_adp_type
_atom_site_occupancy
_atom_site_site_symmetry_order
_atom_site_calc_flag
_atom_site_refinement_flags_posn
_atom_site_refinement_flags_adp
O1 O 0.4064(4) 0.0732(4) 0.5564(2) 0.0848(14) Uani 1 1 d . .
O2 O 0.2088(3) 0.0629(3) 0.7900(2) 0.0661(11) Uani 1 1 d . .
O3 O 0.4055(3) 0.1290(3) 0.8418(2) 0.0639(11) Uani 1 1 d . .
O4 O 0.5351(3) 0.2180(3) 0.6963(2) 0.0514(9) Uani 1 1 d . .
O5 O 0.3343(3) 0.2373(3) 0.6726(2) 0.0648(11) Uani 1 1 d . .
N1 N 0.4769(3) 0.0040(3) 0.7283(2) 0.0447(11) Uani 1 1 d . .
H1 H 0.5468 0.0355 0.7159 0.054 Uiso 1 1 calc R U
C1 C 0.3730(4) 0.0633(4) 0.7114(3) 0.0392(12) Uani 1 1 d . .
C2 C 0.2727(4) 0.0049(4) 0.6461(3) 0.0453(13) Uani 1 1 d . .
H2A H 0.2542 -0.0737 0.6570 0.054 Uiso 1 1 calc R U
H2B H 0.1973 0.0357 0.6465 0.054 Uiso 1 1 calc R U
C3 C 0.3086(5) 0.0159(4) 0.5657(3) 0.0505(13) Uani 1 1 d . .
C4 C 0.2225(5) -0.0413(4) 0.4968(3) 0.0478(13) Uani 1 1 d . .
C5 C 0.2597(6) -0.0384(5) 0.4241(3) 0.0672(16) Uani 1 1 d . .
H5 H 0.3398 -0.0035 0.4191 0.081 Uiso 1 1 calc R U
C6 C 0.1804(7) -0.0862(6) 0.3595(4) 0.0799(19) Uani 1 1 d . .
H6 H 0.2062 -0.0832 0.3106 0.096 Uiso 1 1 calc R U
C7 C 0.0626(7) -0.1388(5) 0.3664(4) 0.0748(18) Uani 1 1 d . .
H7 H 0.0086 -0.1717 0.3224 0.090 Uiso 1 1 calc R U
C8 C 0.0255(6) -0.1425(5) 0.4372(4) 0.0731(18) Uani 1 1 d . .
H8 H -0.0545 -0.1779 0.4418 0.088 Uiso 1 1 calc R U
C9 C 0.1047(5) -0.0947(5) 0.5030(3) 0.0619(16) Uani 1 1 d . .
H9 H 0.0782 -0.0986 0.5517 0.074 Uiso 1 1 calc R U
C10 C 0.4741(4) -0.0981(4) 0.7624(3) 0.0404(12) Uani 1 1 d . .
C11 C 0.3733(5) -0.1578(4) 0.7908(3) 0.0512(14) Uani 1 1 d . .
H11 H 0.3011 -0.1275 0.7899 0.061 Uiso 1 1 calc R U
C12 C 0.3787(6) -0.2611(5) 0.8203(3) 0.0604(15) Uani 1 1 d . .
H12 H 0.3094 -0.3002 0.8386 0.072 Uiso 1 1 calc R U
C13 C 0.4829(7) -0.3083(5) 0.8236(4) 0.0694(17) Uani 1 1 d . .
H13 H 0.4852 -0.3785 0.8439 0.083 Uiso 1 1 calc R U
C14 C 0.5827(6) -0.2504(5) 0.7968(4) 0.0721(18) Uani 1 1 d . .
H14 H 0.6541 -0.2818 0.7981 0.086 Uiso 1 1 calc R U
C15 C 0.5809(5) -0.1463(4) 0.7677(3) 0.0563(15) Uani 1 1 d . .
H15 H 0.6519 -0.1073 0.7512 0.068 Uiso 1 1 calc R U
C16 C 0.3174(5) 0.0825(4) 0.7852(3) 0.0450(13) Uani 1 1 d . .
C17 C 0.3729(6) 0.1735(7) 0.9137(4) 0.085(2) Uani 1 1 d . .
H17 H 0.2907 0.1952 0.9016 0.102 Uiso 1 1 calc R U
C18 C 0.3683(12) 0.0877(11) 0.9707(6) 0.193(6) Uani 1 1 d . .
H18A H 0.3248 0.0184 0.9456 0.290 Uiso 1 1 calc R U
H18B H 0.3255 0.1080 1.0116 0.290 Uiso 1 1 calc R U
H18C H 0.4515 0.0797 0.9928 0.290 Uiso 1 1 calc R U
C19 C 0.4686(8) 0.2753(8) 0.9408(5) 0.149(4) Uani 1 1 d . U
H19A H 0.4478 0.3085 0.9866 0.224 Uiso 1 1 calc R U
H19B H 0.4699 0.3280 0.8998 0.224 Uiso 1 1 calc R U
H19C H 0.5492 0.2543 0.9534 0.224 Uiso 1 1 calc R U
C20 C 0.4266(5) 0.1805(4) 0.6911(3) 0.0442(12) Uani 1 1 d . .
C21 C 0.3663(6) 0.3599(6) 0.6651(5) 0.088(2) Uani 1 1 d . .
H21 H 0.4557 0.3848 0.6823 0.105 Uiso 1 1 calc R U
C22 C 0.3347(9) 0.3790(7) 0.5815(5) 0.135(3) Uani 1 1 d . U
H22A H 0.3720 0.3307 0.5517 0.203 Uiso 1 1 calc R U
H22B H 0.3655 0.4552 0.5715 0.203 Uiso 1 1 calc R U
H22C H 0.2459 0.3636 0.5664 0.203 Uiso 1 1 calc R U
C23 C 0.2954(10) 0.4126(6) 0.7155(5) 0.141(4) Uani 1 1 d . .
H23A H 0.3152 0.4922 0.7126 0.211 Uiso 1 1 calc R U
H23B H 0.3168 0.3919 0.7688 0.211 Uiso 1 1 calc R U
H23C H 0.2079 0.3884 0.6982 0.211 Uiso 1 1 calc R U
O6 O 0.9637(3) 0.4501(4) 0.6275(2) 0.0755(13) Uani 1 1 d . .
O7 O 0.6750(3) 0.4823(3) 0.8095(2) 0.0606(11) Uani 1 1 d . .
O8 O 0.8475(3) 0.4957(4) 0.8968(2) 0.0734(12) Uani 1 1 d . .
O9 O 1.0655(4) 0.5744(3) 0.7827(2) 0.0709(12) Uani 1 1 d . .
O10 O 0.8902(4) 0.6330(3) 0.7276(3) 0.0702(12) Uani 1 1 d . .
N2 N 0.9441(3) 0.3701(4) 0.7963(2) 0.0488(11) Uani 1 1 d . .
H2 H 1.0225 0.3888 0.7951 0.059 Uiso 1 1 calc R U
C24 C 0.8664(4) 0.4483(4) 0.7671(3) 0.0396(12) Uani 1 1 d . .
C25 C 0.7842(4) 0.4102(4) 0.6889(3) 0.0421(12) Uani 1 1 d . .
H25A H 0.7398 0.3353 0.6937 0.051 Uiso 1 1 calc R U
H25B H 0.7228 0.4586 0.6779 0.051 Uiso 1 1 calc R U
C26 C 0.8534(5) 0.4103(4) 0.6209(3) 0.0472(13) Uani 1 1 d . .
C27 C 0.7839(4) 0.3654(4) 0.5428(3) 0.0401(12) Uani 1 1 d . .
C28 C 0.8380(5) 0.3831(4) 0.4766(3) 0.0525(14) Uani 1 1 d . .
H28 H 0.9198 0.4202 0.4811 0.063 Uiso 1 1 calc R U
C29 C 0.7740(6) 0.3472(5) 0.4042(3) 0.0582(15) Uani 1 1 d . .
H29 H 0.8125 0.3602 0.3600 0.070 Uiso 1 1 calc R U
C30 C 0.6543(6) 0.2927(5) 0.3962(3) 0.0622(16) Uani 1 1 d . .
H30 H 0.6104 0.2699 0.3467 0.075 Uiso 1 1 calc R U
C31 C 0.5991(6) 0.2717(5) 0.4610(3) 0.0660(16) Uani 1 1 d . .
H31 H 0.5177 0.2332 0.4556 0.079 Uiso 1 1 calc R U
C32 C 0.6629(5) 0.3070(5) 0.5344(3) 0.0552(14) Uani 1 1 d . .
H32 H 0.6248 0.2917 0.5785 0.066 Uiso 1 1 calc R U
C33 C 0.9054(4) 0.2681(4) 0.8262(3) 0.0422(12) Uani 1 1 d . .
C34 C 0.7828(4) 0.2264(4) 0.8356(3) 0.0483(13) Uani 1 1 d . .
H34 H 0.7209 0.2686 0.8207 0.058 Uiso 1 1 calc R U
C35 C 0.7528(5) 0.1238(5) 0.8665(3) 0.0611(15) Uani 1 1 d . .
H35 H 0.6712 0.0976 0.8736 0.073 Uiso 1 1 calc R U
C36 C 0.8438(6) 0.0591(5) 0.8873(4) 0.080(2) Uani 1 1 d . .
H36 H 0.8238 -0.0105 0.9081 0.096 Uiso 1 1 calc R U
C37 C 0.9640(6) 0.0991(6) 0.8765(4) 0.0782(19) Uani 1 1 d . .
H37 H 1.0253 0.0558 0.8899 0.094 Uiso 1 1 calc R U
C38 C 0.9947(5) 0.2011(5) 0.8467(3) 0.0574(15) Uani 1 1 d . .
H38 H 1.0766 0.2264 0.8399 0.069 Uiso 1 1 calc R U
C39 C 0.7830(5) 0.4774(4) 0.8257(3) 0.0443(12) Uani 1 1 d . .
C40 C 0.7822(7) 0.5261(8) 0.9603(4) 0.100(2) Uani 1 1 d . U
H40 H 0.6926 0.5169 0.9412 0.119 Uiso 1 1 calc R U
C41 C 0.8057(9) 0.4497(10) 1.0249(5) 0.170(5) Uani 1 1 d . .
H41A H 0.8930 0.4623 1.0457 0.255 Uiso 1 1 calc R U
H41B H 0.7801 0.3739 1.0053 0.255 Uiso 1 1 calc R U
H41C H 0.7594 0.4632 1.0657 0.255 Uiso 1 1 calc R U
C42 C 0.8303(11) 0.6402(9) 0.9818(6) 0.176(5) Uani 1 1 d . .
H42A H 0.7977 0.6609 1.0273 0.264 Uiso 1 1 calc R U
H42B H 0.8062 0.6859 0.9391 0.264 Uiso 1 1 calc R U
H42C H 0.9195 0.6507 0.9935 0.264 Uiso 1 1 calc R U
C43 C 0.9564(5) 0.5584(4) 0.7600(3) 0.0515(14) Uani 1 1 d . .
C44 C 0.9577(7) 0.7436(6) 0.7123(6) 0.103(3) Uani 1 1 d . U
H44 H 1.0382 0.7362 0.6973 0.123 Uiso 1 1 calc R U
C45 C 0.8765(10) 0.7830(8) 0.6441(7) 0.174(5) Uani 1 1 d . U
H45A H 0.8738 0.7364 0.5984 0.261 Uiso 1 1 calc R U
H45B H 0.9099 0.8587 0.6341 0.261 Uiso 1 1 calc R U
H45C H 0.7938 0.7792 0.6561 0.261 Uiso 1 1 calc R U
C46 C 0.9780(9) 0.8129(7) 0.7856(6) 0.154(4) Uani 1 1 d . U
H46A H 1.0274 0.8839 0.7785 0.232 Uiso 1 1 calc R U
H46B H 1.0206 0.7760 0.8276 0.232 Uiso 1 1 calc R U
H46C H 0.8990 0.8239 0.7983 0.232 Uiso 1 1 calc R U

loop_
_atom_site_aniso_label
_atom_site_aniso_U_11
_atom_site_aniso_U_22
_atom_site_aniso_U_33
_atom_site_aniso_U_23
_atom_site_aniso_U_13
_atom_site_aniso_U_12
O1 0.074(3) 0.103(4) 0.063(3) -0.010(2) 0.021(2) -0.034(3)
O2 0.038(2) 0.089(3) 0.076(3) -0.012(2) 0.0249(19) 0.009(2)
O3 0.044(2) 0.101(3) 0.048(2) -0.014(2) 0.0084(19) 0.018(2)
O4 0.038(2) 0.049(2) 0.065(2) 0.0062(18) 0.0113(17) -0.0026(17)
O5 0.046(2) 0.038(2) 0.109(3) 0.017(2) 0.002(2) 0.0105(18)
N1 0.035(2) 0.043(3) 0.062(3) 0.008(2) 0.018(2) 0.0128(19)
C1 0.030(2) 0.036(3) 0.053(3) 0.006(2) 0.010(2) 0.006(2)
C2 0.042(3) 0.043(3) 0.050(3) -0.002(3) 0.004(2) 0.005(2)
C3 0.047(3) 0.053(3) 0.051(3) 0.000(3) 0.010(3) 0.003(3)
C4 0.051(3) 0.041(3) 0.051(3) 0.001(3) 0.005(3) 0.011(3)
C5 0.074(4) 0.070(4) 0.058(4) -0.006(3) 0.016(3) 0.006(3)
C6 0.115(6) 0.074(5) 0.049(4) -0.005(4) 0.014(4) 0.012(4)
C7 0.086(5) 0.070(5) 0.062(5) -0.013(3) -0.011(4) 0.018(4)
C8 0.054(4) 0.086(5) 0.075(5) -0.016(4) 0.002(4) 0.007(3)
C9 0.052(3) 0.073(4) 0.058(4) -0.010(3) 0.005(3) 0.008(3)
C10 0.044(3) 0.039(3) 0.039(3) -0.002(2) 0.003(2) 0.011(2)
C11 0.052(3) 0.052(4) 0.054(3) 0.003(3) 0.018(3) 0.012(3)
C12 0.074(4) 0.047(4) 0.057(4) 0.006(3) 0.015(3) -0.003(3)
C13 0.093(5) 0.043(4) 0.070(4) 0.014(3) 0.000(4) 0.014(4)
C14 0.064(4) 0.052(4) 0.098(5) 0.005(4) -0.009(4) 0.023(3)
C15 0.041(3) 0.047(3) 0.082(4) 0.002(3) 0.009(3) 0.011(3)
C16 0.039(3) 0.047(3) 0.052(3) -0.001(3) 0.010(3) 0.013(3)
C17 0.066(4) 0.136(7) 0.057(4) -0.021(4) 0.012(3) 0.028(4)
C18 0.269(15) 0.253(15) 0.091(7) 0.051(9) 0.087(9) 0.084(12)
C19 0.130(7) 0.181(9) 0.118(7) -0.080(6) 0.026(6) -0.028(7)
C20 0.041(3) 0.040(3) 0.051(3) -0.002(3) 0.008(2) 0.007(3)
C21 0.067(4) 0.059(5) 0.139(7) 0.027(5) 0.007(4) 0.018(3)
C22 0.200(9) 0.095(6) 0.141(8) 0.040(6) 0.075(7) 0.064(6)
C23 0.246(12) 0.061(5) 0.123(7) -0.006(5) 0.028(8) 0.051(7)
O6 0.048(2) 0.110(3) 0.061(3) -0.015(2) 0.021(2) -0.018(2)
O7 0.041(2) 0.088(3) 0.055(2) -0.012(2) 0.0036(18) 0.023(2)
O8 0.045(2) 0.125(4) 0.049(2) -0.028(2) 0.0062(19) 0.013(2)
O9 0.044(2) 0.074(3) 0.085(3) -0.020(2) 0.008(2) -0.014(2)
O10 0.067(3) 0.041(2) 0.106(3) 0.004(2) 0.035(2) 0.001(2)
N2 0.032(2) 0.058(3) 0.058(3) 0.008(2) 0.009(2) 0.011(2)
C24 0.037(3) 0.042(3) 0.039(3) 0.000(2) 0.008(2) 0.002(2)
C25 0.038(3) 0.045(3) 0.041(3) -0.004(2) 0.007(2) 0.001(2)
C26 0.043(3) 0.048(3) 0.049(3) -0.001(3) 0.013(3) -0.003(3)
C27 0.041(3) 0.042(3) 0.037(3) 0.002(2) 0.011(2) 0.006(2)
C28 0.052(3) 0.052(3) 0.055(4) -0.006(3) 0.019(3) 0.004(3)
C29 0.077(4) 0.061(4) 0.044(4) -0.002(3) 0.018(3) 0.025(3)
C30 0.087(5) 0.059(4) 0.039(3) -0.008(3) -0.003(3) 0.021(3)
C31 0.068(4) 0.072(4) 0.049(4) -0.002(3) 0.002(3) -0.006(3)
C32 0.063(4) 0.062(4) 0.037(3) 0.002(3) 0.007(3) 0.000(3)
C33 0.040(3) 0.051(3) 0.035(3) -0.008(3) 0.004(2) 0.010(3)
C34 0.043(3) 0.055(4) 0.048(3) 0.001(3) 0.007(2) 0.010(3)
C35 0.058(4) 0.059(4) 0.068(4) 0.005(3) 0.015(3) 0.009(3)
C36 0.093(5) 0.060(4) 0.095(5) 0.024(4) 0.018(4) 0.031(4)
C37 0.063(4) 0.070(5) 0.107(6) 0.010(4) 0.010(4) 0.029(4)
C38 0.041(3) 0.058(4) 0.075(4) -0.004(3) 0.003(3) 0.017(3)
C39 0.044(3) 0.051(3) 0.036(3) -0.008(2) 0.005(3) 0.002(3)
C40 0.071(4) 0.157(7) 0.070(4) -0.042(5) 0.009(4) 0.024(4)
C41 0.163(10) 0.276(15) 0.074(6) 0.014(8) 0.052(6) 0.016(9)
C42 0.218(12) 0.177(11) 0.156(10) -0.074(9) 0.063(9) 0.073(10)
C43 0.056(4) 0.046(3) 0.054(4) -0.011(3) 0.017(3) 0.007(3)
C44 0.091(5) 0.078(5) 0.153(6) 0.010(5) 0.071(5) 0.005(4)
C45 0.193(10) 0.133(8) 0.233(11) 0.101(8) 0.114(9) 0.053(7)
C46 0.145(7) 0.102(6) 0.216(8) -0.046(6) 0.078(6) -0.019(5)

loop_
_atom_type_symbol
_atom_type_description
_atom_type_scat_dispersion_real
_atom_type_scat_dispersion_imag
_atom_type_scat_source
C C 0.0033 0.0016 'International Tables Vol C Tables 4.2.6.8 and 6.1.1.4'
H H 0.0000 0.0000 'International Tables Vol C Tables 4.2.6.8 and 6.1.1.4'
N N 0.0061 0.0033 'International Tables Vol C Tables 4.2.6.8 and 6.1.1.4'
O O 0.0106 0.0060 'International Tables Vol C Tables 4.2.6.8 and 6.1.1.4'

loop_
_geom_angle_atom_site_label_1
_geom_angle_atom_site_label_2
_geom_angle_atom_site_label_3
_geom_angle
C16 O3 C17 120.2(4)
C20 O5 C21 118.3(4)
C10 N1 C1 126.1(4)
C10 N1 H1 117.0
C1 N1 H1 117.0
N1 C1 C20 106.7(4)
N1 C1 C16 111.5(4)
C20 C1 C16 102.9(4)
N1 C1 C2 112.2(4)
C20 C1 C2 112.3(4)
C16 C1 C2 110.8(4)
C3 C2 C1 113.8(4)
C3 C2 H2A 108.8
C1 C2 H2A 108.8
C3 C2 H2B 108.8
C1 C2 H2B 108.8
H2A C2 H2B 107.7
O1 C3 C4 119.9(5)
O1 C3 C2 120.4(5)
C4 C3 C2 119.8(5)
C9 C4 C5 118.6(5)
C9 C4 C3 121.8(5)
C5 C4 C3 119.6(5)
C6 C5 C4 120.6(6)
C6 C5 H5 119.7
C4 C5 H5 119.7
C5 C6 C7 120.1(6)
C5 C6 H6 119.9
C7 C6 H6 119.9
C8 C7 C6 119.7(6)
C8 C7 H7 120.2
C6 C7 H7 120.2
C7 C8 C9 120.8(6)
C7 C8 H8 119.6
C9 C8 H8 119.6
C4 C9 C8 120.1(6)
C4 C9 H9 119.9
C8 C9 H9 119.9
N1 C10 C11 125.3(4)
N1 C10 C15 117.6(4)
C11 C10 C15 117.0(5)
C12 C11 C10 120.5(5)
C12 C11 H11 119.8
C10 C11 H11 119.8
C13 C12 C11 121.8(5)
C13 C12 H12 119.1
C11 C12 H12 119.1
C14 C13 C12 118.3(5)
C14 C13 H13 120.8
C12 C13 H13 120.8
C13 C14 C15 121.4(6)
C13 C14 H14 119.3
C15 C14 H14 119.3
C14 C15 C10 120.9(5)
C14 C15 H15 119.5
C10 C15 H15 119.5
O2 C16 O3 124.5(5)
O2 C16 C1 125.2(5)
O3 C16 C1 110.2(4)
C18 C17 O3 108.9(7)
C18 C17 C19 113.2(8)
O3 C17 C19 107.3(6)
C18 C17 H17 109.1
O3 C17 H17 109.1
C19 C17 H17 109.1
C17 C18 H18A 109.5
C17 C18 H18B 109.5
H18A C18 H18B 109.5
C17 C18 H18C 109.5
H18A C18 H18C 109.5
H18B C18 H18C 109.5
C17 C19 H19A 109.5
C17 C19 H19B 109.5
H19A C19 H19B 109.5
C17 C19 H19C 109.5
H19A C19 H19C 109.5
H19B C19 H19C 109.5
O4 C20 O5 125.5(5)
O4 C20 C1 125.4(4)
O5 C20 C1 109.0(4)
C22 C21 C23 114.4(6)
C22 C21 O5 105.5(7)
C23 C21 O5 107.5(6)
C22 C21 H21 109.8
C23 C21 H21 109.8
O5 C21 H21 109.8
C21 C22 H22A 109.5
C21 C22 H22B 109.5
H22A C22 H22B 109.5
C21 C22 H22C 109.5
H22A C22 H22C 109.5
H22B C22 H22C 109.5
C21 C23 H23A 109.5
C21 C23 H23B 109.5
H23A C23 H23B 109.5
C21 C23 H23C 109.5
H23A C23 H23C 109.5
H23B C23 H23C 109.5
C39 O8 C40 117.7(4)
C43 O10 C44 118.0(5)
C33 N2 C24 126.2(4)
C33 N2 H2 116.9
C24 N2 H2 116.9
N2 C24 C25 113.1(4)
N2 C24 C39 113.2(4)
C25 C24 C39 108.7(4)
N2 C24 C43 105.4(4)
C25 C24 C43 111.5(4)
C39 C24 C43 104.6(4)
C26 C25 C24 114.4(4)
C26 C25 H25A 108.7
C24 C25 H25A 108.7
C26 C25 H25B 108.7
C24 C25 H25B 108.7
H25A C25 H25B 107.6
O6 C26 C27 119.7(5)
O6 C26 C25 121.3(5)
C27 C26 C25 118.9(4)
C28 C27 C32 118.1(5)
C28 C27 C26 120.3(5)
C32 C27 C26 121.6(4)
C29 C28 C27 121.2(5)
C29 C28 H28 119.4
C27 C28 H28 119.4
C30 C29 C28 120.4(5)
C30 C29 H29 119.8
C28 C29 H29 119.8
C31 C30 C29 119.8(5)
C31 C30 H30 120.1
C29 C30 H30 120.1
C30 C31 C32 120.4(6)
C30 C31 H31 119.8
C32 C31 H31 119.8
C31 C32 C27 120.1(5)
C31 C32 H32 119.9
C27 C32 H32 119.9
N2 C33 C38 117.3(5)
N2 C33 C34 124.7(4)
C38 C33 C34 118.0(5)
C35 C34 C33 120.7(5)
C35 C34 H34 119.7
C33 C34 H34 119.7
C34 C35 C36 120.2(6)
C34 C35 H35 119.9
C36 C35 H35 119.9
C37 C36 C35 119.2(6)
C37 C36 H36 120.4
C35 C36 H36 120.4
C38 C37 C36 121.0(6)
C38 C37 H37 119.5
C36 C37 H37 119.5
C37 C38 C33 121.0(5)
C37 C38 H38 119.5
C33 C38 H38 119.5
O7 C39 O8 124.3(5)
O7 C39 C24 125.2(4)
O8 C39 C24 110.5(4)
C42 C40 O8 106.8(7)
C42 C40 C41 113.4(8)
O8 C40 C41 107.1(7)
C42 C40 H40 109.8
O8 C40 H40 109.8
C41 C40 H40 109.8
C40 C41 H41A 109.5
C40 C41 H41B 109.5
H41A C41 H41B 109.5
C40 C41 H41C 109.5
H41A C41 H41C 109.5
H41B C41 H41C 109.5
C40 C42 H42A 109.5
C40 C42 H42B 109.5
H42A C42 H42B 109.5
C40 C42 H42C 109.5
H42A C42 H42C 109.5
H42B C42 H42C 109.5
O9 C43 O10 126.3(5)
O9 C43 C24 125.2(5)
O10 C43 C24 108.5(4)
O10 C44 C46 107.7(7)
O10 C44 C45 104.4(7)
C46 C44 C45 115.4(8)
O10 C44 H44 109.7
C46 C44 H44 109.7
C45 C44 H44 109.7
C44 C45 H45A 109.5
C44 C45 H45B 109.5
H45A C45 H45B 109.5
C44 C45 H45C 109.5
H45A C45 H45C 109.5
H45B C45 H45C 109.5
C44 C46 H46A 109.5
C44 C46 H46B 109.5
H46A C46 H46B 109.5
C44 C46 H46C 109.5
H46A C46 H46C 109.5
H46B C46 H46C 109.5

loop_
_geom_bond_atom_site_label_1
_geom_bond_atom_site_label_2
_geom_bond_distance
O1 C3 1.215(6)
O2 C16 1.198(5)
O3 C16 1.315(6)
O3 C17 1.466(7)
O4 C20 1.196(5)
O5 C20 1.327(6)
O5 C21 1.486(7)
N1 C10 1.379(6)
N1 C1 1.450(5)
N1 H1 0.8600
C1 C20 1.516(7)
C1 C16 1.526(7)
C1 C2 1.527(7)
C2 C3 1.502(7)
C2 H2A 0.9700
C2 H2B 0.9700
C3 C4 1.487(7)
C4 C9 1.371(7)
C4 C5 1.377(7)
C5 C6 1.365(8)
C5 H5 0.9300
C6 C7 1.372(9)
C6 H6 0.9300
C7 C8 1.345(8)
C7 H7 0.9300
C8 C9 1.377(8)
C8 H8 0.9300
C9 H9 0.9300
C10 C11 1.381(7)
C10 C15 1.395(6)
C11 C12 1.369(7)
C11 H11 0.9300
C12 C13 1.364(8)
C12 H12 0.9300
C13 C14 1.350(8)
C13 H13 0.9300
C14 C15 1.369(7)
C14 H14 0.9300
C15 H15 0.9300
C17 C18 1.442(11)
C17 C19 1.503(10)
C17 H17 0.9800
C18 H18A 0.9600
C18 H18B 0.9600
C18 H18C 0.9600
C19 H19A 0.9600
C19 H19B 0.9600
C19 H19C 0.9600
C21 C22 1.460(10)
C21 C23 1.467(10)
C21 H21 0.9800
C22 H22A 0.9600
C22 H22B 0.9600
C22 H22C 0.9600
C23 H23A 0.9600
C23 H23B 0.9600
C23 H23C 0.9600
O6 C26 1.219(6)
O7 C39 1.193(5)
O8 C39 1.316(6)
O8 C40 1.477(7)
O9 C43 1.189(6)
O10 C43 1.335(6)
O10 C44 1.471(8)
N2 C33 1.375(6)
N2 C24 1.432(6)
N2 H2 0.8600
C24 C25 1.525(6)
C24 C39 1.545(7)
C24 C43 1.546(7)
C25 C26 1.494(7)
C25 H25A 0.9700
C25 H25B 0.9700
C26 C27 1.492(7)
C27 C28 1.370(7)
C27 C32 1.388(7)
C28 C29 1.363(8)
C28 H28 0.9300
C29 C30 1.360(8)
C29 H29 0.9300
C30 C31 1.359(8)
C30 H30 0.9300
C31 C32 1.377(7)
C31 H31 0.9300
C32 H32 0.9300
C33 C38 1.391(7)
C33 C34 1.396(7)
C34 C35 1.373(7)
C34 H34 0.9300
C35 C36 1.386(8)
C35 H35 0.9300
C36 C37 1.375(9)
C36 H36 0.9300
C37 C38 1.358(8)
C37 H37 0.9300
C38 H38 0.9300
C40 C42 1.424(12)
C40 C41 1.480(12)
C40 H40 0.9800
C41 H41A 0.9600
C41 H41B 0.9600
C41 H41C 0.9600
C42 H42A 0.9600
C42 H42B 0.9600
C42 H42C 0.9600
C44 C46 1.480(11)
C44 C45 1.500(12)
C44 H44 0.9800
C45 H45A 0.9600
C45 H45B 0.9600
C45 H45C 0.9600
C46 H46A 0.9600
C46 H46B 0.9600
C46 H46C 0.9600
